data_4517607
loop_
_publ_author_name
'Barber, Thomas'
'Argent, Stephen P.'
'Ball, Liam T.'

_publ_section_title
;
 Expanding Ligand Space: Preparation, Characterization, and Synthetic
 Applications of Air-Stable, Odorless Di-tert-alkylphosphine Surrogates
;
_journal_name_full 'ACS Catalysis'
_journal_page_first 5454
_journal_page_last 5461
_journal_paper_doi 10.1021/acscatal.0c01414
_journal_year 2020
_chemical_formula_moiety 'C F3 O3 S, C14 H28 P'
_chemical_formula_sum 'C15 H28 F3 O3 P S'
_chemical_formula_weight 376.40
_space_group_crystal_system monoclinic
_space_group_IT_number 14
_space_group_name_Hall '-P 2yn'
_space_group_name_H-M_alt 'P 1 21/n 1'
_atom_sites_solution_hydrogens mixed
_atom_sites_solution_primary dual
_audit_creation_date 2018-08-06
_audit_creation_method
;
Olex2 1.2
(compiled 2017.08.10 svn.r3458 for OlexSys, GUI svn.r5381)
;
_cell_angle_alpha 90
_cell_angle_beta 100.595(2)
_cell_angle_gamma 90
_cell_formula_units_Z 4
_cell_length_a 9.5000(2)
_cell_length_b 10.6274(2)
_cell_length_c 18.6029(4)
_cell_measurement_reflns_used 4042
_cell_measurement_temperature 120(2)
_cell_measurement_theta_max 73.7770
_cell_measurement_theta_min 4.7980
_cell_volume 1846.13(7)
_computing_cell_refinement 'CrysAlisPro 1.171.39.46 (Rigaku OD, 2018)'
_computing_data_collection 'CrysAlisPro 1.171.39.46 (Rigaku OD, 2018)'
_computing_data_reduction 'CrysAlisPro 1.171.39.46 (Rigaku OD, 2018)'
_computing_molecular_graphics 'Olex2 (Dolomanov et al., 2009)'
_computing_publication_material 'Olex2 (Dolomanov et al., 2009)'
_computing_structure_refinement 'ShelXL (Sheldrick, 2015)'
_computing_structure_solution 'ShelXT (Sheldrick, 2015)'
_diffrn_ambient_environment 'N2 gas'
_diffrn_ambient_temperature 120(2)
_diffrn_crystal_treatment 'flash frozen in gaseous N2'
_diffrn_detector 'CCD area detector'
_diffrn_detector_area_resol_mean 4.2207
_diffrn_detector_type 'Agilent Diffraction Titan S2 detector'
_diffrn_measured_fraction_theta_full 0.989
_diffrn_measured_fraction_theta_max 0.955
_diffrn_measurement_details
;
List of Runs (angles in degrees, time in seconds):

  # Type    Start    End  Width  t~exp~   \w     \q     \k     \f   Frames
--------------------------------------------------------------------------
  1  \w     18.00 112.00   1.00    1.50    --   42.12  57.00  90.00   94
  2  \w    -27.00  63.00   1.00    1.50    --   42.12 -57.00 -60.00   90
  3  \w     83.00 116.00   1.00    6.00    --  103.32-125.00 -30.00   33
  4  \w     30.00  55.00   1.00    6.00    --  103.32 -30.00  60.00   25
  5  \w     34.00 124.00   1.00    6.00    --  103.32 -61.00 -60.00   90
  6  \w    139.00 171.00   1.00    6.00    --  103.32  45.00  90.00   32
  7  \w     35.00  94.00   1.00    6.00    --  103.32 -45.00  90.00   59
  8  \w     96.00 171.00   1.00    6.00    --  103.32 125.00   0.00   75
  9  \w     83.00 120.00   1.00    6.00    --  103.32  45.00  90.00   37
;
_diffrn_measurement_device '\k-geometry diffractometer'
_diffrn_measurement_device_type 'SuperNova, Titan S2'
_diffrn_measurement_method '\w scans'
_diffrn_measurement_specimen_support 'MiTeGen micromount'
_diffrn_orient_matrix_type 'CrysAlisPro convention (1999,Acta A55,543-557)'
_diffrn_orient_matrix_UB_11 -0.0101261000
_diffrn_orient_matrix_UB_12 0.1280928000
_diffrn_orient_matrix_UB_13 -0.0393713000
_diffrn_orient_matrix_UB_21 0.0742870000
_diffrn_orient_matrix_UB_22 -0.0565866000
_diffrn_orient_matrix_UB_23 -0.0595112000
_diffrn_orient_matrix_UB_31 -0.1471566000
_diffrn_orient_matrix_UB_32 -0.0372357000
_diffrn_orient_matrix_UB_33 -0.0446791000
_diffrn_radiation_monochromator mirror
_diffrn_radiation_probe x-ray
_diffrn_radiation_type CuK\a
_diffrn_radiation_wavelength 1.54184
_diffrn_reflns_av_R_equivalents 0.0389
_diffrn_reflns_av_unetI/netI 0.0461
_diffrn_reflns_Laue_measured_fraction_full 0.989
_diffrn_reflns_Laue_measured_fraction_max 0.955
_diffrn_reflns_limit_h_max 7
_diffrn_reflns_limit_h_min -11
_diffrn_reflns_limit_k_max 11
_diffrn_reflns_limit_k_min -12
_diffrn_reflns_limit_l_max 23
_diffrn_reflns_limit_l_min -22
_diffrn_reflns_number 6454
_diffrn_reflns_point_group_measured_fraction_full 0.989
_diffrn_reflns_point_group_measured_fraction_max 0.955
_diffrn_reflns_theta_full 68.000
_diffrn_reflns_theta_max 73.576
_diffrn_reflns_theta_min 4.813
_diffrn_source 'microfocus sealed tube'
_diffrn_source_type 'Agilent Diffraction microfocus tube'
_exptl_absorpt_coefficient_mu 2.735
_exptl_absorpt_correction_T_max 1.000
_exptl_absorpt_correction_T_min 0.631
_exptl_absorpt_correction_type gaussian
_exptl_absorpt_process_details
;
CrysAlisPro 1.171.39.46 (Rigaku Oxford Diffraction, 2018)
Numerical absorption correction based on gaussian integration over
			a multifaceted crystal model
;
_exptl_crystal_colour colourless
_exptl_crystal_density_diffrn 1.354
_exptl_crystal_description column
_exptl_crystal_F_000 800
_exptl_crystal_size_max 0.210
_exptl_crystal_size_mid 0.183
_exptl_crystal_size_min 0.118
_refine_diff_density_max 1.044
_refine_diff_density_min -0.673
_refine_diff_density_rms 0.069
_refine_ls_extinction_method none
_refine_ls_goodness_of_fit_ref 1.040
_refine_ls_hydrogen_treatment mixed
_refine_ls_matrix_type full
_refine_ls_number_parameters 216
_refine_ls_number_reflns 3553
_refine_ls_number_restraints 1
_refine_ls_restrained_S_all 1.040
_refine_ls_R_factor_all 0.0574
_refine_ls_R_factor_gt 0.0522
_refine_ls_shift/su_max 0.001
_refine_ls_shift/su_mean 0.000
_refine_ls_structure_factor_coef Fsqd
_refine_ls_weighting_details 'w=1/[\s^2^(Fo^2^)+(0.0521P)^2^+2.6965P] where P=(Fo^2^+2Fc^2^)/3'
_refine_ls_weighting_scheme calc
_refine_ls_wR_factor_gt 0.1293
_refine_ls_wR_factor_ref 0.1341
_reflns_Friedel_coverage 0.000
_reflns_number_gt 3178
_reflns_number_total 3553
_reflns_threshold_expression 'I > 2\s(I)'
_cod_data_source_file cs0c01414_si_009.cif
_cod_data_source_block vjmlbd
_cod_depositor_comments 'Adding full bibliography for 4517604--4517617.cif.'
_cod_database_code 4517607
_nottingham_internal_coll_name VJMLBD
_nottingham_internal_coll_number 17805
_nottingham_internal_coll_client VJM/LB
_nottingham_internal_coll_type custom
_nottingham_internal_coll_frame_time '6.00, 1.50'
_nottingham_internal_coll_frame_width 1.00
_nottingham_internal_coll_frame_method '\w scans'
_nottingham_internal_coll_user pczajb
_nottingham_internal_coll_date 02/08/2018
_nottingham_internal_coll_location NOTTS
_nottingham_internal_coll_instrument 'GVA, PL13110002'
_nottingham_internal_process_user pczajb
_nottingham_internal_process_date 03/08/2018
_nottingham_internal_solution_user pczajb
_nottingham_internal_solution_date 04/08/2018
_nottingham_internal_refinement_user pczajb
_nottingham_internal_refinement_date 06/08/2018
_nottingham_internal_self_validation_user pczajb
_nottingham_internal_self_validation_date 06/08/2018
_nottingham_internal_validation_user pczajb
_nottingham_internal_validation_date 06/08/2018
_olex2_exptl_crystal_mounting_method 'in fomblin film on a micromount'
_shelx_shelxl_version_number 2018/3
_chemical_oxdiff_formula 'C15 H28 F3 O3 P1 S1'
_chemical_oxdiff_usercomment 'VJMLBD #17805 GVA-1471 in Fomblin film on MicroMount for TB/LB'
_shelx_space_group_comment
;
The symmetry employed for this shelxl refinement is uniquely defined
by the following loop, which should always be used as a source of
symmetry information in preference to the above space-group names.
They are only intended as comments.
;
_reflns_odcompleteness_completeness 99.03
_reflns_odcompleteness_iscentric 1
_reflns_odcompleteness_theta 66.97
_olex2_refinement_description
;
1. Fixed Uiso
 At 1.2 times of:
  All C(H,H) groups
 At 1.5 times of:
  All C(H,H,H) groups, All P(H,H) groups
2. Restrained distances
 P1-H1P \\sim P1-H2P
 with sigma of 0.01
3.a Secondary CH2 refined with riding coordinates:
 C3(H3A,H3B), C3'(H3'A,H3'B), C4(H4A,H4B), C4'(H4'A,H4'B), C5(H5A,H5B),
 C5'(H5'A,H5'B), C6(H6A,H6B), C6'(H6'A,H6'B), C7(H7A,H7B), C7'(H7'A,H7'B)
3.b Idealised Me refined as rotating group:
 C2(H2A,H2B,H2C), C2'(H2'A,H2'B,H2'C)
;
_olex2_submission_special_instructions 'No special instructions were received'
_oxdiff_exptl_absorpt_empirical_details
;
Empirical correction (ABSPACK) includes:
;
_oxdiff_exptl_absorpt_empirical_full_max 1.205
_oxdiff_exptl_absorpt_empirical_full_min 0.842

loop_
_space_group_symop_operation_xyz
'x, y, z'
'-x+1/2, y+1/2, -z+1/2'
'-x, -y, -z'
'x-1/2, -y-1/2, z-1/2'

loop_
_atom_site_label
_atom_site_type_symbol
_atom_site_fract_x
_atom_site_fract_y
_atom_site_fract_z
_atom_site_U_iso_or_equiv
_atom_site_adp_type
_atom_site_occupancy
_atom_site_site_symmetry_order
_atom_site_calc_flag
_atom_site_refinement_flags_posn
_atom_site_refinement_flags_adp
_atom_site_refinement_flags_occupancy
_atom_site_disorder_assembly
_atom_site_disorder_group
S1 S 0.40010(7) 0.68036(5) 0.66080(3) 0.02638(18) Uani 1 1 d . . . . .
F1 F 0.3158(2) 0.5724(2) 0.53371(10) 0.0518(5) Uani 1 1 d . . . . .
F2 F 0.5406(2) 0.5982(4) 0.56343(16) 0.1102(14) Uani 1 1 d . . . . .
F3 F 0.4035(4) 0.7578(3) 0.52936(14) 0.0975(10) Uani 1 1 d . . . . .
O1 O 0.5217(2) 0.7569(2) 0.68859(13) 0.0461(6) Uani 1 1 d . . . . .
O2 O 0.2674(2) 0.7442(3) 0.65479(17) 0.0595(7) Uani 1 1 d . . . . .
O3 O 0.4020(5) 0.5581(2) 0.69197(13) 0.0820(11) Uani 1 1 d . . . . .
C1A C 0.4183(3) 0.6479(4) 0.56774(16) 0.0428(7) Uani 1 1 d . . . . .
P1 P 0.38913(6) 0.07350(5) 0.69755(3) 0.01952(17) Uani 1 1 d D . . . .
H1P H 0.336(3) 0.093(3) 0.7546(14) 0.029 Uiso 1 1 d DR . . . .
H2P H 0.393(3) -0.046(2) 0.6898(16) 0.029 Uiso 1 1 d DR . . . .
C1 C 0.2629(2) 0.1403(2) 0.62076(12) 0.0203(5) Uani 1 1 d . . . . .
C1' C 0.5796(2) 0.1174(2) 0.71719(13) 0.0217(5) Uani 1 1 d . . . . .
C2 C 0.3206(3) 0.1218(3) 0.55000(14) 0.0366(7) Uani 1 1 d . . . . .
H2A H 0.403240 0.174096 0.550818 0.055 Uiso 1 1 calc GR . . . .
H2B H 0.248010 0.144429 0.508990 0.055 Uiso 1 1 calc GR . . . .
H2C H 0.346676 0.035209 0.545740 0.055 Uiso 1 1 calc GR . . . .
C2' C 0.6528(3) 0.0615(3) 0.65724(16) 0.0346(6) Uani 1 1 d . . . . .
H2'A H 0.632089 -0.026869 0.652443 0.052 Uiso 1 1 calc GR . . . .
H2'B H 0.754410 0.073559 0.670241 0.052 Uiso 1 1 calc GR . . . .
H2'C H 0.617439 0.102842 0.611615 0.052 Uiso 1 1 calc GR . . . .
C3 C 0.1237(3) 0.0646(2) 0.62022(13) 0.0241(5) Uani 1 1 d . . . . .
H3A H 0.137683 -0.021137 0.605024 0.029 Uiso 1 1 calc R . . . .
H3B H 0.103454 0.061702 0.669429 0.029 Uiso 1 1 calc R . . . .
C3' C 0.6427(3) 0.0555(2) 0.79151(15) 0.0274(5) Uani 1 1 d . . . . .
H3'A H 0.614203 -0.032245 0.789860 0.033 Uiso 1 1 calc R . . . .
H3'B H 0.746346 0.058136 0.798256 0.033 Uiso 1 1 calc R . . . .
C4 C 0.2374(3) 0.2805(2) 0.63725(17) 0.0320(6) Uani 1 1 d . . . . .
H4A H 0.220780 0.288461 0.686947 0.038 Uiso 1 1 calc R . . . .
H4B H 0.322369 0.328767 0.633348 0.038 Uiso 1 1 calc R . . . .
C4' C 0.6036(2) 0.2602(2) 0.72259(14) 0.0235(5) Uani 1 1 d . . . . .
H4'A H 0.705130 0.277311 0.726901 0.028 Uiso 1 1 calc R . . . .
H4'B H 0.554531 0.299197 0.677792 0.028 Uiso 1 1 calc R . . . .
C5 C 0.1092(3) 0.3338(3) 0.5843(2) 0.0434(8) Uani 1 1 d . . . . .
H5A H 0.094654 0.420947 0.596618 0.052 Uiso 1 1 calc R . . . .
H5B H 0.128497 0.331287 0.534910 0.052 Uiso 1 1 calc R . . . .
C5' C 0.5508(3) 0.3197(2) 0.78710(15) 0.0276(5) Uani 1 1 d . . . . .
H5'A H 0.447755 0.309889 0.780843 0.033 Uiso 1 1 calc R . . . .
H5'B H 0.572143 0.409022 0.788645 0.033 Uiso 1 1 calc R . . . .
C6 C -0.0260(3) 0.2586(3) 0.58775(19) 0.0407(7) Uani 1 1 d . . . . .
H6A H -0.048245 0.264214 0.636507 0.049 Uiso 1 1 calc R . . . .
H6B H -0.105977 0.293343 0.553514 0.049 Uiso 1 1 calc R . . . .
C6' C 0.6215(3) 0.2590(3) 0.85880(15) 0.0329(6) Uani 1 1 d . . . . .
H6'A H 0.582882 0.295861 0.898758 0.039 Uiso 1 1 calc R . . . .
H6'B H 0.723610 0.275670 0.867290 0.039 Uiso 1 1 calc R . . . .
C7 C -0.0042(3) 0.1219(3) 0.56896(15) 0.0293(6) Uani 1 1 d . . . . .
H7A H 0.011177 0.116278 0.518940 0.035 Uiso 1 1 calc R . . . .
H7B H -0.089853 0.074374 0.572473 0.035 Uiso 1 1 calc R . . . .
C7' C 0.5963(3) 0.1174(3) 0.85735(14) 0.0307(6) Uani 1 1 d . . . . .
H7'A H 0.495400 0.100949 0.855861 0.037 Uiso 1 1 calc R . . . .
H7'B H 0.649440 0.080432 0.901861 0.037 Uiso 1 1 calc R . . . .

loop_
_atom_site_aniso_label
_atom_site_aniso_U_11
_atom_site_aniso_U_22
_atom_site_aniso_U_33
_atom_site_aniso_U_23
_atom_site_aniso_U_13
_atom_site_aniso_U_12
S1 0.0344(3) 0.0172(3) 0.0307(3) -0.0018(2) 0.0140(3) -0.0012(2)
F1 0.0457(10) 0.0703(14) 0.0360(9) -0.0141(9) -0.0012(8) -0.0062(9)
F2 0.0369(11) 0.196(3) 0.100(2) -0.100(2) 0.0196(12) 0.0105(16)
F3 0.132(3) 0.111(2) 0.0529(14) 0.0337(15) 0.0264(15) -0.041(2)
O1 0.0336(11) 0.0450(13) 0.0581(14) -0.0225(11) 0.0045(10) -0.0012(9)
O2 0.0299(11) 0.0582(16) 0.094(2) -0.0285(14) 0.0218(12) 0.0033(10)
O3 0.181(4) 0.0262(12) 0.0352(13) 0.0078(10) 0.0112(17) -0.0191(16)
C1A 0.0329(15) 0.067(2) 0.0307(14) -0.0041(14) 0.0132(12) -0.0090(14)
P1 0.0200(3) 0.0149(3) 0.0239(3) 0.0009(2) 0.0045(2) -0.0015(2)
C1 0.0196(11) 0.0180(11) 0.0229(11) 0.0003(9) 0.0029(9) 0.0007(9)
C1' 0.0187(11) 0.0197(11) 0.0277(12) 0.0003(9) 0.0063(9) 0.0027(9)
C2 0.0281(13) 0.0587(19) 0.0239(12) 0.0043(13) 0.0072(10) 0.0037(13)
C2' 0.0256(13) 0.0408(16) 0.0398(15) -0.0066(12) 0.0121(11) 0.0085(11)
C3 0.0236(12) 0.0226(12) 0.0258(12) -0.0024(9) 0.0039(9) -0.0054(9)
C3' 0.0224(11) 0.0227(12) 0.0355(14) 0.0048(10) 0.0015(10) 0.0021(9)
C4 0.0288(13) 0.0153(12) 0.0484(16) -0.0004(11) -0.0018(11) 0.0003(10)
C4' 0.0192(11) 0.0206(12) 0.0312(12) 0.0040(10) 0.0057(9) -0.0027(9)
C5 0.0374(16) 0.0219(13) 0.064(2) 0.0011(13) -0.0099(14) 0.0069(12)
C5' 0.0211(11) 0.0213(12) 0.0396(14) -0.0056(10) 0.0036(10) -0.0019(9)
C6 0.0267(13) 0.0393(17) 0.0518(18) -0.0091(14) -0.0042(12) 0.0108(12)
C6' 0.0265(13) 0.0411(16) 0.0296(13) -0.0112(12) 0.0013(10) -0.0023(11)
C7 0.0223(12) 0.0329(14) 0.0319(13) -0.0053(11) 0.0031(10) -0.0030(10)
C7' 0.0238(12) 0.0416(16) 0.0255(12) 0.0074(11) 0.0012(10) -0.0023(11)

loop_
_atom_type_symbol
_atom_type_description
_atom_type_scat_dispersion_real
_atom_type_scat_dispersion_imag
_atom_type_scat_source
C C 0.0181 0.0091 'International Tables Vol C Tables 4.2.6.8 and 6.1.1.4'
H H 0.0000 0.0000 'International Tables Vol C Tables 4.2.6.8 and 6.1.1.4'
O O 0.0492 0.0322 'International Tables Vol C Tables 4.2.6.8 and 6.1.1.4'
F F 0.0727 0.0534 'International Tables Vol C Tables 4.2.6.8 and 6.1.1.4'
P P 0.2955 0.4335 'International Tables Vol C Tables 4.2.6.8 and 6.1.1.4'
S S 0.3331 0.5567 'International Tables Vol C Tables 4.2.6.8 and 6.1.1.4'

loop_
_exptl_crystal_face_index_h
_exptl_crystal_face_index_k
_exptl_crystal_face_index_l
_exptl_crystal_face_perp_dist
-5 -2 -5 0.0476
-1 6 -5 0.0871
2 6 -2 0.0946
5 1 5 0.0909
2 -6 5 0.0907
-4 1 11 0.0902
-1 -5 8 0.0854
1 -2 -12 0.0588
-1 2 12 0.0588
4 -1 -10 0.0415

loop_
_geom_angle_atom_site_label_1
_geom_angle_atom_site_label_2
_geom_angle_atom_site_label_3
_geom_angle
_geom_angle_site_symmetry_1
_geom_angle_site_symmetry_3
_geom_angle_publ_flag
O1 S1 C1A 103.98(14) . . ?
O2 S1 O1 113.86(14) . . ?
O2 S1 O3 114.4(2) . . ?
O2 S1 C1A 104.86(17) . . ?
O3 S1 O1 115.07(19) . . ?
O3 S1 C1A 102.74(17) . . ?
F1 C1A S1 112.4(2) . . ?
F1 C1A F3 105.8(3) . . ?
F2 C1A S1 112.6(2) . . ?
F2 C1A F1 108.2(3) . . ?
F2 C1A F3 109.0(3) . . ?
F3 C1A S1 108.7(3) . . ?
C1 P1 C1' 122.41(11) . . ?
C2 C1 P1 109.57(17) . . ?
C2 C1 C3 111.6(2) . . ?
C2 C1 C4 112.8(2) . . ?
C3 C1 P1 103.86(15) . . ?
C3 C1 C4 109.72(19) . . ?
C4 C1 P1 108.80(17) . . ?
C2' C1' P1 108.50(17) . . ?
C2' C1' C3' 109.4(2) . . ?
C3' C1' P1 105.94(16) . . ?
C4' C1' P1 113.10(16) . . ?
C4' C1' C2' 110.4(2) . . ?
C4' C1' C3' 109.4(2) . . ?
C7 C3 C1 112.2(2) . . ?
C7' C3' C1' 114.4(2) . . ?
C5 C4 C1 111.4(2) . . ?
C5' C4' C1' 113.3(2) . . ?
C6 C5 C4 110.9(3) . . ?
C4' C5' C6' 111.0(2) . . ?
C7 C6 C5 109.9(2) . . ?
C5' C6' C7' 111.1(2) . . ?
C6 C7 C3 111.4(2) . . ?
C6' C7' C3' 111.9(2) . . ?

loop_
_geom_bond_atom_site_label_1
_geom_bond_atom_site_label_2
_geom_bond_distance
_geom_bond_site_symmetry_2
_geom_bond_publ_flag
S1 O1 1.430(2) . ?
S1 O2 1.418(2) . ?
S1 O3 1.422(2) . ?
S1 C1A 1.805(3) . ?
F1 C1A 1.330(4) . ?
F2 C1A 1.292(4) . ?
F3 C1A 1.362(5) . ?
P1 C1 1.831(2) . ?
P1 C1' 1.839(2) . ?
C1 C2 1.529(3) . ?
C1 C3 1.546(3) . ?
C1 C4 1.549(3) . ?
C1' C2' 1.537(3) . ?
C1' C3' 1.549(3) . ?
C1' C4' 1.535(3) . ?
C3 C7 1.527(3) . ?
C3' C7' 1.525(4) . ?
C4 C5 1.528(4) . ?
C4' C5' 1.521(4) . ?
C5 C6 1.524(4) . ?
C5' C6' 1.522(4) . ?
C6 C7 1.517(4) . ?
C6' C7' 1.523(4) . ?

loop_
_exptl_oxdiff_crystal_face_indexfrac_h
_exptl_oxdiff_crystal_face_indexfrac_k
_exptl_oxdiff_crystal_face_indexfrac_l
_exptl_oxdiff_crystal_face_x
_exptl_oxdiff_crystal_face_y
_exptl_oxdiff_crystal_face_z
-4.9781 -1.5004 -4.7136 0.0438 -0.0044 0.9990
-0.6407 6.2650 -4.5824 0.9894 -0.1294 0.0657
2.0900 6.4735 -1.6184 0.8718 -0.1147 -0.4763
4.9658 0.8990 5.0699 -0.1347 0.0163 -0.9907
1.6928 -5.6414 5.3899 -0.9520 0.1242 -0.2799
-3.5224 1.2198 10.7848 -0.2327 -0.9725 -0.0089
-1.0094 -4.9912 8.0095 -0.9445 -0.2692 -0.0235
1.0031 -2.0096 -11.9961 0.2047 0.9021 0.4632
-1.0031 2.0096 11.9961 -0.2047 -0.9021 -0.4632
3.9994 -1.0079 -9.9896 0.2237 0.9486 -0.1047
